data_7052532
loop_
_publ_author_name
'Dom\'inguez, Oscar'
'Rodr\'iguez-Molina, Braulio'
'Rodr\'iguez, Mario'
'Ariza, Armando'
'Farf\'an, Norberto'
'Santillan, Rosa'

_publ_section_title
;
 X-Ray crystallographic and spectroscopic properties of eight Schiff
 bases as evidence of the proton transfer reaction. Role of the
 intermolecular hydrogen bond
;
_journal_issue 1
_journal_name_full 'New Journal of Chemistry'
_journal_page_first 156
_journal_paper_doi 10.1039/c0nj00179a
_journal_volume 35
_journal_year 2011
_chemical_formula_moiety 'C10 H13 N O2'
_chemical_formula_sum 'C10 H13 N O2'
_chemical_formula_weight 179.21
_chemical_name_common 2-(1-(2-hydroxyethylimino)ethyl)phenol
_chemical_name_systematic
;
2-[1-(2-hydroxyethylimino)ethyl]phenol
;
_space_group_IT_number 14
_symmetry_cell_setting monoclinic
_symmetry_space_group_name_Hall '-P 2ybc'
_symmetry_space_group_name_H-M 'P 1 21/c 1'
_atom_sites_solution_hydrogens geom
_atom_sites_solution_primary direct
_atom_sites_solution_secondary difmap
_cell_angle_alpha 90.00
_cell_angle_beta 111.75(3)
_cell_angle_gamma 90.00
_cell_formula_units_Z 4
_cell_length_a 10.0724(2)
_cell_length_b 8.2670(17)
_cell_length_c 11.7803(2)
_cell_measurement_reflns_used 600
_cell_measurement_temperature 293(2)
_cell_measurement_theta_max 10
_cell_measurement_theta_min 1
_cell_volume 911.1(3)
_computing_cell_refinement 'HKL Scalepack (Otwinowski & Minor 1997)'
_computing_data_collection 'Collect (Nonius BV, 1997-2000)'
_computing_data_reduction 'Denzo and Scalepack (Otwinowski & Minor 1997)'
_computing_molecular_graphics 'Ortep-3 for Windows (Farrugia, 1997)'
_computing_publication_material 'SHELXL-97 (Sheldrick 1997)'
_computing_structure_refinement 'SHELXL-97 (Sheldrick 1997)'
_computing_structure_solution 'SHELXS-97(Sheldrick 1990)'
_diffrn_ambient_temperature 293(2)
_diffrn_detector 'CCD plate'
_diffrn_detector_area_resol_mean 3
_diffrn_measured_fraction_theta_full 1.000
_diffrn_measured_fraction_theta_max 1.000
_diffrn_measurement_device '95mm CCD camera on \k-goniostat'
_diffrn_measurement_device_type 'Kappa CCD'
_diffrn_measurement_method 'CCD rotation images, thick slices'
_diffrn_radiation_monochromator graphite
_diffrn_radiation_probe x-ray
_diffrn_radiation_type MoK\a
_diffrn_radiation_wavelength 0.71073
_diffrn_reflns_av_R_equivalents 0.0346
_diffrn_reflns_av_sigmaI/netI 0.0398
_diffrn_reflns_limit_h_max 11
_diffrn_reflns_limit_h_min -11
_diffrn_reflns_limit_k_max 0
_diffrn_reflns_limit_k_min -9
_diffrn_reflns_limit_l_max 13
_diffrn_reflns_limit_l_min -13
_diffrn_reflns_number 3178
_diffrn_reflns_theta_full 24.97
_diffrn_reflns_theta_max 24.97
_diffrn_reflns_theta_min 2.18
_diffrn_source 'Enraf Nonius FR590'
_diffrn_standards_interval_time 0
_diffrn_standards_number 100
_exptl_absorpt_coefficient_mu 0.091
_exptl_absorpt_correction_type none
_exptl_crystal_colour Yellow
_exptl_crystal_density_diffrn 1.307
_exptl_crystal_density_method 'not measured'
_exptl_crystal_description Prism
_exptl_crystal_F_000 384
_exptl_crystal_size_max 0.48
_exptl_crystal_size_mid 0.40
_exptl_crystal_size_min 0.24
_refine_diff_density_max 0.113
_refine_diff_density_min -0.169
_refine_diff_density_rms 0.035
_refine_ls_extinction_method none
_refine_ls_goodness_of_fit_ref 1.047
_refine_ls_hydrogen_treatment mixed
_refine_ls_matrix_type full
_refine_ls_number_parameters 126
_refine_ls_number_reflns 1596
_refine_ls_number_restraints 0
_refine_ls_restrained_S_all 1.047
_refine_ls_R_factor_all 0.0531
_refine_ls_R_factor_gt 0.0350
_refine_ls_shift/su_max 0.000
_refine_ls_shift/su_mean 0.000
_refine_ls_structure_factor_coef Fsqd
_refine_ls_weighting_details 'calc w=1/[\s^2^(Fo^2^)+(0.0506P)^2^+0.1059P] where P=(Fo^2^+2Fc^2^)/3'
_refine_ls_weighting_scheme calc
_refine_ls_wR_factor_gt 0.0951
_refine_ls_wR_factor_ref 0.1049
_reflns_number_gt 1186
_reflns_number_total 1596
_reflns_threshold_expression >2sigma(I)
_cod_data_source_file C0NJ00179A.TXT
_cod_data_source_block Compound5
_cod_depositor_comments
;
The following automatic conversions were performed:
'_symmetry_cell_setting' value 'Monoclinic' changed to 'monoclinic'
according to '/home/saulius/struct/CIF-dictionaries/cif_core.dic'
dictionary named 'cif_core.dic' version 2.4.1 from 2010-06-29.

Automatic conversion script
Id: cif_fix_enum 1555 2011-01-17 13:19:09Z saulius 
;
_cod_original_cell_volume 911.0(3)
_cod_original_sg_symbol_H-M 'P 21/c'
_cod_database_code 7052532

loop_
_symmetry_equiv_pos_as_xyz
'x, y, z'
'-x, y+1/2, -z+1/2'
'-x, -y, -z'
'x, -y-1/2, z-1/2'

loop_
_atom_site_label
_atom_site_type_symbol
_atom_site_fract_x
_atom_site_fract_y
_atom_site_fract_z
_atom_site_U_iso_or_equiv
_atom_site_adp_type
_atom_site_occupancy
_atom_site_symmetry_multiplicity
_atom_site_calc_flag
_atom_site_refinement_flags
_atom_site_disorder_assembly
_atom_site_disorder_group
H9 H -0.022(2) 0.951(2) 0.1979(18) 0.070(6) Uiso 1 1 d . . .
H2 H -0.268(2) 0.624(3) 0.100(2) 0.086(7) Uiso 1 1 d . . .
C7 C 0.12961(14) 0.79040(16) 0.13614(13) 0.0365(3) Uani 1 1 d . . .
C6 C 0.20807(16) 0.68604(18) 0.08947(15) 0.0448(4) Uani 1 1 d . . .
H6 H 0.1617 0.6356 0.0146 0.054 Uiso 1 1 calc R . .
C5 C 0.35042(17) 0.6571(2) 0.15133(16) 0.0536(5) Uani 1 1 d . . .
H5 H 0.4000 0.5872 0.1193 0.064 Uiso 1 1 calc R . .
C4 C 0.42008(17) 0.7336(2) 0.26272(16) 0.0527(4) Uani 1 1 d . . .
H4 H 0.5170 0.7147 0.3048 0.063 Uiso 1 1 calc R . .
C3 C 0.34897(15) 0.83617(19) 0.31171(14) 0.0460(4) Uani 1 1 d . . .
H3 H 0.3985 0.8857 0.3864 0.055 Uiso 1 1 calc R . .
C2 C 0.20152(15) 0.86838(17) 0.25093(13) 0.0370(3) Uani 1 1 d . . .
C8 C -0.02103(15) 0.82002(17) 0.06735(13) 0.0375(4) Uani 1 1 d . . .
C12 C -0.09469(18) 0.7513(2) -0.05762(14) 0.0502(4) Uani 1 1 d . . .
H12A H -0.1932 0.7836 -0.0885 0.075 Uiso 0.50 1 calc PR . .
H12B H -0.0888 0.6354 -0.0537 0.075 Uiso 0.50 1 calc PR . .
H12C H -0.0494 0.7907 -0.1110 0.075 Uiso 0.50 1 calc PR . .
H12D H -0.0277 0.6895 -0.0803 0.075 Uiso 0.50 1 calc PR . .
H12E H -0.1322 0.8377 -0.1150 0.075 Uiso 0.50 1 calc PR . .
H12F H -0.1715 0.6825 -0.0578 0.075 Uiso 0.50 1 calc PR . .
C11 C -0.33033(16) 0.8374(2) 0.10568(17) 0.0537(5) Uani 1 1 d . . .
H11A H -0.2925 0.8286 0.1941 0.064 Uiso 1 1 calc R . .
H11B H -0.4272 0.8785 0.0804 0.064 Uiso 1 1 calc R . .
C10 C -0.24026(15) 0.95598(19) 0.06747(15) 0.0465(4) Uani 1 1 d . . .
H10A H -0.2732 0.9586 -0.0210 0.056 Uiso 1 1 calc R . .
H10B H -0.2520 1.0635 0.0954 0.056 Uiso 1 1 calc R . .
N9 N -0.08915(13) 0.91212(15) 0.11766(12) 0.0405(3) Uani 1 1 d . . .
O1 O 0.13525(10) 0.96772(13) 0.29924(9) 0.0447(3) Uani 1 1 d . . .
O2 O -0.33317(13) 0.68326(15) 0.05487(13) 0.0626(4) Uani 1 1 d . . .

loop_
_atom_site_aniso_label
_atom_site_aniso_U_11
_atom_site_aniso_U_22
_atom_site_aniso_U_33
_atom_site_aniso_U_23
_atom_site_aniso_U_13
_atom_site_aniso_U_12
C7 0.0360(7) 0.0330(7) 0.0404(8) 0.0028(6) 0.0141(6) -0.0038(6)
C6 0.0462(9) 0.0426(9) 0.0468(9) -0.0028(7) 0.0184(7) -0.0024(7)
C5 0.0478(9) 0.0542(10) 0.0639(11) 0.0000(8) 0.0266(8) 0.0078(8)
C4 0.0338(8) 0.0589(10) 0.0631(11) 0.0095(9) 0.0152(8) 0.0030(7)
C3 0.0363(8) 0.0501(9) 0.0465(9) 0.0017(7) 0.0093(7) -0.0055(7)
C2 0.0358(7) 0.0350(7) 0.0403(8) 0.0028(6) 0.0141(6) -0.0051(6)
C8 0.0387(8) 0.0329(7) 0.0387(8) 0.0014(6) 0.0117(6) -0.0063(6)
C12 0.0472(9) 0.0530(10) 0.0432(9) -0.0044(7) 0.0081(7) -0.0051(7)
C11 0.0324(8) 0.0634(11) 0.0604(10) 0.0134(8) 0.0113(7) 0.0031(7)
C10 0.0355(8) 0.0407(8) 0.0574(10) 0.0038(7) 0.0104(7) 0.0047(6)
N9 0.0323(6) 0.0392(7) 0.0457(7) -0.0029(6) 0.0092(6) -0.0037(5)
O1 0.0389(6) 0.0498(6) 0.0432(6) -0.0091(5) 0.0128(5) -0.0025(5)
O2 0.0438(7) 0.0485(7) 0.0758(9) 0.0170(6) -0.0010(6) -0.0048(6)

loop_
_atom_type_symbol
_atom_type_description
_atom_type_scat_dispersion_real
_atom_type_scat_dispersion_imag
_atom_type_scat_source
C C 0.0033 0.0016 'International Tables Vol C Tables 4.2.6.8 and 6.1.1.4'
H H 0.0000 0.0000 'International Tables Vol C Tables 4.2.6.8 and 6.1.1.4'
N N 0.0061 0.0033 'International Tables Vol C Tables 4.2.6.8 and 6.1.1.4'
O O 0.0106 0.0060 'International Tables Vol C Tables 4.2.6.8 and 6.1.1.4'

loop_
_geom_angle_atom_site_label_1
_geom_angle_atom_site_label_2
_geom_angle_atom_site_label_3
_geom_angle
_geom_angle_site_symmetry_1
_geom_angle_site_symmetry_3
_geom_angle_publ_flag
C6 C7 C2 118.92(13) . . ?
C6 C7 C8 120.38(13) . . ?
C2 C7 C8 120.70(13) . . ?
C5 C6 C7 121.80(15) . . ?
C5 C6 H6 119.1 . . ?
C7 C6 H6 119.1 . . ?
C6 C5 C4 119.10(16) . . ?
C6 C5 H5 120.4 . . ?
C4 C5 H5 120.4 . . ?
C3 C4 C5 121.35(15) . . ?
C3 C4 H4 119.3 . . ?
C5 C4 H4 119.3 . . ?
C4 C3 C2 121.25(15) . . ?
C4 C3 H3 119.4 . . ?
C2 C3 H3 119.4 . . ?
O1 C2 C3 120.34(13) . . ?
O1 C2 C7 122.09(13) . . ?
C3 C2 C7 117.57(14) . . ?
N9 C8 C7 117.48(13) . . ?
N9 C8 C12 121.12(14) . . ?
C7 C8 C12 121.38(14) . . ?
C8 C12 H12A 109.5 . . ?
C8 C12 H12B 109.5 . . ?
H12A C12 H12B 109.5 . . ?
C8 C12 H12C 109.5 . . ?
H12A C12 H12C 109.5 . . ?
H12B C12 H12C 109.5 . . ?
C8 C12 H12D 109.5 . . ?
H12A C12 H12D 141.1 . . ?
H12B C12 H12D 56.3 . . ?
H12C C12 H12D 56.3 . . ?
C8 C12 H12E 109.5 . . ?
H12A C12 H12E 56.3 . . ?
H12B C12 H12E 141.1 . . ?
H12C C12 H12E 56.3 . . ?
H12D C12 H12E 109.5 . . ?
C8 C12 H12F 109.5 . . ?
H12A C12 H12F 56.3 . . ?
H12B C12 H12F 56.3 . . ?
H12C C12 H12F 141.1 . . ?
H12D C12 H12F 109.5 . . ?
H12E C12 H12F 109.5 . . ?
O2 C11 C10 112.40(14) . . ?
O2 C11 H11A 109.1 . . ?
C10 C11 H11A 109.1 . . ?
O2 C11 H11B 109.1 . . ?
C10 C11 H11B 109.1 . . ?
H11A C11 H11B 107.9 . . ?
N9 C10 C11 111.64(13) . . ?
N9 C10 H10A 109.3 . . ?
C11 C10 H10A 109.3 . . ?
N9 C10 H10B 109.3 . . ?
C11 C10 H10B 109.3 . . ?
H10A C10 H10B 108.0 . . ?
C8 N9 C10 127.28(13) . . ?
C8 N9 H9 109.5(10) . . ?
C10 N9 H9 123.3(11) . . ?
C11 O2 H2 111.8(16) . . ?

loop_
_geom_bond_atom_site_label_1
_geom_bond_atom_site_label_2
_geom_bond_distance
_geom_bond_site_symmetry_2
_geom_bond_publ_flag
C7 C6 1.412(2) . ?
C7 C2 1.429(2) . ?
C7 C8 1.452(2) . ?
C6 C5 1.367(2) . ?
C6 H6 0.9300 . ?
C5 C4 1.390(2) . ?
C5 H5 0.9300 . ?
C4 C3 1.368(2) . ?
C4 H4 0.9300 . ?
C3 C2 1.415(2) . ?
C3 H3 0.9300 . ?
C2 O1 1.3135(17) . ?
C8 N9 1.3050(18) . ?
C8 C12 1.494(2) . ?
C12 H12A 0.9600 . ?
C12 H12B 0.9600 . ?
C12 H12C 0.9600 . ?
C12 H12D 0.9600 . ?
C12 H12E 0.9600 . ?
C12 H12F 0.9600 . ?
C11 O2 1.404(2) . ?
C11 C10 1.513(2) . ?
C11 H11A 0.9700 . ?
C11 H11B 0.9700 . ?
C10 N9 1.4597(19) . ?
C10 H10A 0.9700 . ?
C10 H10B 0.9700 . ?
N9 H9 0.99(2) . ?
O2 H2 0.83(2) . ?

loop_
_geom_torsion_atom_site_label_1
_geom_torsion_atom_site_label_2
_geom_torsion_atom_site_label_3
_geom_torsion_atom_site_label_4
_geom_torsion
_geom_torsion_site_symmetry_1
_geom_torsion_site_symmetry_2
_geom_torsion_site_symmetry_3
_geom_torsion_site_symmetry_4
_geom_torsion_publ_flag
C2 C7 C6 C5 0.3(2) . . . . ?
C8 C7 C6 C5 179.23(14) . . . . ?
C7 C6 C5 C4 -0.6(2) . . . . ?
C6 C5 C4 C3 0.4(3) . . . . ?
C5 C4 C3 C2 0.1(3) . . . . ?
C4 C3 C2 O1 -179.74(13) . . . . ?
C4 C3 C2 C7 -0.3(2) . . . . ?
C6 C7 C2 O1 179.54(12) . . . . ?
C8 C7 C2 O1 0.7(2) . . . . ?
C6 C7 C2 C3 0.08(19) . . . . ?
C8 C7 C2 C3 -178.81(13) . . . . ?
C6 C7 C8 N9 177.13(13) . . . . ?
C2 C7 C8 N9 -4.00(19) . . . . ?
C6 C7 C8 C12 -4.4(2) . . . . ?
C2 C7 C8 C12 174.48(13) . . . . ?
O2 C11 C10 N9 -66.71(18) . . . . ?
C7 C8 N9 C10 -178.67(13) . . . . ?
C12 C8 N9 C10 2.8(2) . . . . ?
C11 C10 N9 C8 90.61(19) . . . . ?
